data_2225884
loop_
_publ_author_name
'Zhang, Xiao'
'Li, Long'
'Zhou, Le'
'Ji, Baoming'

_publ_section_title
;
 3,3'-Dibromo-6,6'-dimethoxybiphenyl-2,2'-dicarboxylic acid ethanol
 monosolvate
;
_journal_coeditor_code HG2670
_journal_issue 5
_journal_name_full 'Acta Crystallographica Section E'
_journal_page_first o1144
_journal_paper_doi 10.1107/S1600536810013279
_journal_volume 66
_journal_year 2010
_chemical_formula_iupac 'C16 H12 Br2 O6, C2 H6 O'
_chemical_formula_moiety 'C16 H12 Br2 O6, C2 H6 O'
_chemical_formula_sum 'C18 H18 Br2 O7'
_chemical_formula_weight 506.14
_chemical_name_systematic
;
3,3'-Dibromo-6,6'-dimethoxybiphenyl-2,2'-dicarboxylic acid
ethanol monosolvate
;
_space_group_IT_number 14
_symmetry_cell_setting monoclinic
_symmetry_space_group_name_Hall '-P 2ybc'
_symmetry_space_group_name_H-M 'P 1 21/c 1'
_atom_sites_solution_hydrogens geom
_atom_sites_solution_primary direct
_atom_sites_solution_secondary difmap
_audit_creation_method SHELXL-97
_cell_angle_alpha 90.00
_cell_angle_beta 90.1430(10)
_cell_angle_gamma 90.00
_cell_formula_units_Z 4
_cell_length_a 9.9872(9)
_cell_length_b 23.230(2)
_cell_length_c 8.3967(7)
_cell_measurement_reflns_used 4208
_cell_measurement_temperature 296(2)
_cell_measurement_theta_max 24.07
_cell_measurement_theta_min 2.58
_cell_volume 1948.1(3)
_computing_cell_refinement 'SAINT (Bruker, 2004)'
_computing_data_collection 'APEX2 (Bruker, 2004)'
_computing_data_reduction 'SAINT (Bruker, 2004)'
_computing_molecular_graphics 'SHELXTL (Sheldrick, 2008) and DIAMOND (Brandenburg, 2006)'
_computing_publication_material 'SHELXTL (Sheldrick, 2008) and PLATON (Spek, 2009)'
_computing_structure_refinement 'SHELXL97 (Sheldrick, 2008)'
_computing_structure_solution 'SHELXS97 (Sheldrick, 2008)'
_diffrn_ambient_temperature 296(2)
_diffrn_measured_fraction_theta_full 0.996
_diffrn_measured_fraction_theta_max 0.996
_diffrn_measurement_device_type 'Bruker APEXII CCD'
_diffrn_measurement_method 'phi and omega scans'
_diffrn_radiation_monochromator graphite
_diffrn_radiation_source 'fine-focus sealed tube'
_diffrn_radiation_type MoK\a
_diffrn_radiation_wavelength 0.71073
_diffrn_reflns_av_R_equivalents 0.0299
_diffrn_reflns_av_sigmaI/netI 0.0276
_diffrn_reflns_limit_h_max 12
_diffrn_reflns_limit_h_min -12
_diffrn_reflns_limit_k_max 27
_diffrn_reflns_limit_k_min -28
_diffrn_reflns_limit_l_max 10
_diffrn_reflns_limit_l_min -10
_diffrn_reflns_number 14693
_diffrn_reflns_theta_full 25.49
_diffrn_reflns_theta_max 25.49
_diffrn_reflns_theta_min 2.58
_exptl_absorpt_coefficient_mu 4.198
_exptl_absorpt_correction_T_max 0.3468
_exptl_absorpt_correction_T_min 0.2779
_exptl_absorpt_correction_type multi-scan
_exptl_absorpt_process_details '(SADABS; Sheldrick, 1996)'
_exptl_crystal_colour colourless
_exptl_crystal_density_diffrn 1.726
_exptl_crystal_density_method 'not measured'
_exptl_crystal_description block
_exptl_crystal_F_000 1008
_exptl_crystal_size_max 0.41
_exptl_crystal_size_mid 0.34
_exptl_crystal_size_min 0.32
_refine_diff_density_max 0.347
_refine_diff_density_min -0.515
_refine_ls_extinction_method none
_refine_ls_goodness_of_fit_ref 1.017
_refine_ls_hydrogen_treatment constr
_refine_ls_matrix_type full
_refine_ls_number_parameters 250
_refine_ls_number_reflns 3606
_refine_ls_number_restraints 0
_refine_ls_restrained_S_all 1.017
_refine_ls_R_factor_all 0.0455
_refine_ls_R_factor_gt 0.0294
_refine_ls_shift/su_max 0.001
_refine_ls_shift/su_mean 0.000
_refine_ls_structure_factor_coef Fsqd
_refine_ls_weighting_details 'calc w=1/[\s^2^(Fo^2^)+(0.0296P)^2^+1.1811P] where P=(Fo^2^+2Fc^2^)/3'
_refine_ls_weighting_scheme calc
_refine_ls_wR_factor_gt 0.0627
_refine_ls_wR_factor_ref 0.0687
_reflns_number_gt 2825
_reflns_number_total 3606
_reflns_threshold_expression I>2sigma(I)
_cod_data_source_file hg2670.cif
_cod_data_source_block I
_cod_depositor_comments
;
The following automatic conversions were performed:
'_symmetry_cell_setting' value 'Monoclinic' changed to 'monoclinic'
according to '/home/saulius/struct/CIF-dictionaries/cif_core.dic'
dictionary named 'cif_core.dic' version 2.4.1 from 2010-06-29.

Automatic conversion script
Id: cif_fix_enum 1527 2010-12-29 10:47:43Z saulius 
;
_cod_original_sg_symbol_H-M 'P 21/c'
_cod_database_code 2225884
_cod_database_fobs_code 2225884

loop_
_symmetry_equiv_pos_as_xyz
'x, y, z'
'-x, y+1/2, -z+1/2'
'-x, -y, -z'
'x, -y-1/2, z-1/2'

loop_
_atom_site_type_symbol
_atom_site_label
_atom_site_fract_x
_atom_site_fract_y
_atom_site_fract_z
_atom_site_U_iso_or_equiv
_atom_site_adp_type
_atom_site_calc_flag
_atom_site_refinement_flags
_atom_site_occupancy
_atom_site_disorder_assembly
_atom_site_disorder_group
Br Br1 1.29076(3) 0.321685(15) 0.54701(4) 0.05407(12) Uani d . 1 . .
Br Br2 0.56847(4) 0.521511(14) 0.30185(4) 0.05610(12) Uani d . 1 . .
C C1 0.7693(3) 0.43425(10) 0.2858(3) 0.0278(6) Uani d . 1 . .
C C2 0.8694(3) 0.40203(10) 0.2113(3) 0.0274(6) Uani d . 1 . .
C C3 0.9035(3) 0.41516(11) 0.0534(3) 0.0305(6) Uani d . 1 . .
C C4 0.8397(3) 0.45929(12) -0.0261(3) 0.0370(7) Uani d . 1 . .
H H4 0.8629 0.4676 -0.1307 0.044 Uiso calc R 1 . .
C C5 0.7418(3) 0.49106(12) 0.0482(3) 0.0385(7) Uani d . 1 . .
H H5 0.6992 0.5208 -0.0061 0.046 Uiso calc R 1 . .
C C6 0.7069(3) 0.47879(11) 0.2029(3) 0.0344(6) Uani d . 1 . .
C C7 1.0635(3) 0.35965(11) 0.3670(3) 0.0308(6) Uani d . 1 . .
C C8 0.9375(3) 0.35320(11) 0.2973(3) 0.0293(6) Uani d . 1 . .
C C9 0.8739(3) 0.29955(11) 0.3056(3) 0.0354(6) Uani d . 1 . .
C C10 0.9326(3) 0.25405(12) 0.3876(4) 0.0448(7) Uani d . 1 . .
H H10 0.8887 0.2189 0.3952 0.054 Uiso calc R 1 . .
C C11 1.0562(3) 0.26145(12) 0.4574(4) 0.0460(8) Uani d . 1 . .
H H11 1.0956 0.2312 0.5128 0.055 Uiso calc R 1 . .
C C12 1.1220(3) 0.31319(12) 0.4460(3) 0.0360(6) Uani d . 1 . .
C C13 0.7292(3) 0.42070(11) 0.4544(3) 0.0327(6) Uani d . 1 . .
C C14 1.1369(3) 0.41600(11) 0.3540(3) 0.0330(6) Uani d . 1 . .
C C15 1.0350(3) 0.39177(14) -0.1754(3) 0.0502(8) Uani d . 1 . .
H H15A 0.9570 0.3871 -0.2412 0.075 Uiso calc R 1 . .
H H15B 1.1028 0.3650 -0.2082 0.075 Uiso calc R 1 . .
H H15C 1.0682 0.4304 -0.1859 0.075 Uiso calc R 1 . .
C C16 0.6822(4) 0.24274(15) 0.2386(5) 0.0773(12) Uani d . 1 . .
H H16A 0.7326 0.2127 0.1882 0.116 Uiso calc R 1 . .
H H16B 0.5972 0.2468 0.1862 0.116 Uiso calc R 1 . .
H H16C 0.6682 0.2331 0.3485 0.116 Uiso calc R 1 . .
C C17 0.5058(3) 0.37183(15) 0.0619(4) 0.0576(9) Uani d . 1 . .
H H17A 0.5957 0.3592 0.0357 0.069 Uiso calc R 1 . .
H H17B 0.4998 0.4126 0.0382 0.069 Uiso calc R 1 . .
C C18 0.4087(4) 0.34029(17) -0.0378(5) 0.0830(13) Uani d . 1 . .
H H18A 0.4097 0.3003 -0.0093 0.124 Uiso calc R 1 . .
H H18B 0.4325 0.3444 -0.1479 0.124 Uiso calc R 1 . .
H H18C 0.3206 0.3557 -0.0211 0.124 Uiso calc R 1 . .
O O1 1.0004(2) 0.38108(8) -0.0119(2) 0.0405(5) Uani d . 1 . .
O O2 0.7542(2) 0.29550(8) 0.2283(2) 0.0470(5) Uani d . 1 . .
O O3 0.7835(2) 0.44226(8) 0.5689(2) 0.0435(5) Uani d . 1 . .
O O4 0.6324(2) 0.38329(9) 0.4742(2) 0.0465(5) Uani d . 1 . .
H H4A 0.5983 0.3758 0.3877 0.070 Uiso calc R 1 . .
O O5 1.2337(2) 0.42307(9) 0.2715(3) 0.0525(6) Uani d . 1 . .
O O6 1.0841(2) 0.45596(8) 0.4443(3) 0.0506(6) Uani d . 1 . .
H H6 1.1260 0.4860 0.4336 0.076 Uiso calc R 1 . .
O O7 0.4832(2) 0.36322(12) 0.2271(3) 0.0622(6) Uani d . 1 . .
H H7 0.4102 0.3767 0.2514 0.093 Uiso calc R 1 . .

loop_
_atom_site_aniso_label
_atom_site_aniso_U_11
_atom_site_aniso_U_22
_atom_site_aniso_U_33
_atom_site_aniso_U_12
_atom_site_aniso_U_13
_atom_site_aniso_U_23
Br1 0.04607(19) 0.0635(2) 0.0526(2) 0.01334(16) -0.01252(15) 0.00325(16)
Br2 0.0602(2) 0.0550(2) 0.0532(2) 0.02797(17) 0.01663(16) 0.00940(16)
C1 0.0313(14) 0.0268(13) 0.0251(13) -0.0016(11) -0.0020(11) 0.0003(11)
C2 0.0319(14) 0.0245(13) 0.0258(13) -0.0013(11) -0.0011(11) 0.0006(10)
C3 0.0353(15) 0.0269(14) 0.0292(14) 0.0011(11) 0.0018(11) -0.0029(11)
C4 0.0467(17) 0.0395(16) 0.0248(14) 0.0004(13) 0.0050(12) 0.0071(12)
C5 0.0448(17) 0.0353(16) 0.0353(16) 0.0063(13) -0.0009(13) 0.0113(12)
C6 0.0364(15) 0.0330(14) 0.0339(15) 0.0040(12) 0.0024(12) 0.0006(12)
C7 0.0381(15) 0.0279(14) 0.0265(13) 0.0058(12) 0.0064(11) -0.0004(11)
C8 0.0351(15) 0.0276(14) 0.0251(13) 0.0049(11) 0.0045(11) 0.0019(11)
C9 0.0402(16) 0.0306(15) 0.0354(15) 0.0016(12) 0.0022(12) 0.0006(12)
C10 0.0538(19) 0.0277(15) 0.0529(19) -0.0013(14) 0.0013(15) 0.0080(13)
C11 0.054(2) 0.0341(16) 0.0502(19) 0.0091(14) -0.0031(15) 0.0140(14)
C12 0.0378(16) 0.0400(16) 0.0300(14) 0.0096(13) 0.0005(12) 0.0025(12)
C13 0.0358(16) 0.0307(14) 0.0316(15) 0.0058(12) 0.0043(12) 0.0029(12)
C14 0.0305(15) 0.0353(15) 0.0332(15) 0.0045(12) -0.0038(12) 0.0000(12)
C15 0.058(2) 0.059(2) 0.0339(16) 0.0082(16) 0.0147(14) -0.0030(14)
C16 0.072(3) 0.055(2) 0.105(3) -0.029(2) -0.025(2) 0.018(2)
C17 0.057(2) 0.059(2) 0.057(2) 0.0043(18) -0.0069(17) 0.0004(17)
C18 0.098(3) 0.069(3) 0.081(3) -0.006(2) -0.036(3) -0.012(2)
O1 0.0503(12) 0.0419(11) 0.0293(10) 0.0118(9) 0.0104(9) 0.0007(8)
O2 0.0429(12) 0.0363(11) 0.0619(13) -0.0087(9) -0.0098(10) 0.0050(10)
O3 0.0576(13) 0.0463(12) 0.0267(10) -0.0083(10) -0.0016(9) -0.0019(9)
O4 0.0519(13) 0.0543(13) 0.0333(11) -0.0164(11) 0.0048(9) 0.0042(10)
O5 0.0485(13) 0.0472(13) 0.0618(14) -0.0043(10) 0.0195(11) -0.0020(11)
O6 0.0546(14) 0.0331(11) 0.0641(14) -0.0054(10) 0.0152(11) -0.0127(10)
O7 0.0397(13) 0.0960(19) 0.0508(14) 0.0005(13) 0.0022(10) -0.0063(13)

loop_
_atom_type_symbol
_atom_type_description
_atom_type_scat_dispersion_real
_atom_type_scat_dispersion_imag
_atom_type_scat_source
C C 0.0033 0.0016 'International Tables Vol C Tables 4.2.6.8 and 6.1.1.4'
H H 0.0000 0.0000 'International Tables Vol C Tables 4.2.6.8 and 6.1.1.4'
O O 0.0106 0.0060 'International Tables Vol C Tables 4.2.6.8 and 6.1.1.4'
Br Br -0.2901 2.4595 'International Tables Vol C Tables 4.2.6.8 and 6.1.1.4'

loop_
_geom_angle_atom_site_label_1
_geom_angle_atom_site_label_2
_geom_angle_atom_site_label_3
_geom_angle_site_symmetry_1
_geom_angle_site_symmetry_3
_geom_angle
_geom_angle_publ_flag
C6 C1 C2 . . 119.6(2) ?
C6 C1 C13 . . 120.3(2) ?
C2 C1 C13 . . 120.1(2) ?
C1 C2 C3 . . 118.8(2) ?
C1 C2 C8 . . 120.7(2) ?
C3 C2 C8 . . 120.4(2) ?
O1 C3 C4 . . 124.3(2) ?
O1 C3 C2 . . 115.3(2) ?
C4 C3 C2 . . 120.4(2) ?
C5 C4 C3 . . 120.5(2) ?
C5 C4 H4 . . 119.8 ?
C3 C4 H4 . . 119.8 ?
C6 C5 C4 . . 119.9(3) ?
C6 C5 H5 . . 120.0 ?
C4 C5 H5 . . 120.0 ?
C5 C6 C1 . . 120.8(2) ?
C5 C6 Br2 . . 119.5(2) ?
C1 C6 Br2 . . 119.73(19) ?
C12 C7 C8 . . 119.5(2) ?
C12 C7 C14 . . 120.3(2) ?
C8 C7 C14 . . 120.2(2) ?
C7 C8 C9 . . 118.9(2) ?
C7 C8 C2 . . 121.7(2) ?
C9 C8 C2 . . 119.3(2) ?
O2 C9 C10 . . 123.5(2) ?
O2 C9 C8 . . 115.8(2) ?
C10 C9 C8 . . 120.7(3) ?
C11 C10 C9 . . 119.5(3) ?
C11 C10 H10 . . 120.2 ?
C9 C10 H10 . . 120.2 ?
C12 C11 C10 . . 120.5(3) ?
C12 C11 H11 . . 119.7 ?
C10 C11 H11 . . 119.7 ?
C11 C12 C7 . . 120.7(3) ?
C11 C12 Br1 . . 119.0(2) ?
C7 C12 Br1 . . 120.2(2) ?
O3 C13 O4 . . 120.2(2) ?
O3 C13 C1 . . 122.7(2) ?
O4 C13 C1 . . 117.1(2) ?
O5 C14 O6 . . 124.2(3) ?
O5 C14 C7 . . 123.6(2) ?
O6 C14 C7 . . 112.2(2) ?
O1 C15 H15A . . 109.5 ?
O1 C15 H15B . . 109.5 ?
H15A C15 H15B . . 109.5 ?
O1 C15 H15C . . 109.5 ?
H15A C15 H15C . . 109.5 ?
H15B C15 H15C . . 109.5 ?
O2 C16 H16A . . 109.5 ?
O2 C16 H16B . . 109.5 ?
H16A C16 H16B . . 109.5 ?
O2 C16 H16C . . 109.5 ?
H16A C16 H16C . . 109.5 ?
H16B C16 H16C . . 109.5 ?
O7 C17 C18 . . 112.2(3) ?
O7 C17 H17A . . 109.2 ?
C18 C17 H17A . . 109.2 ?
O7 C17 H17B . . 109.2 ?
C18 C17 H17B . . 109.2 ?
H17A C17 H17B . . 107.9 ?
C17 C18 H18A . . 109.5 ?
C17 C18 H18B . . 109.5 ?
H18A C18 H18B . . 109.5 ?
C17 C18 H18C . . 109.5 ?
H18A C18 H18C . . 109.5 ?
H18B C18 H18C . . 109.5 ?
C3 O1 C15 . . 117.1(2) ?
C9 O2 C16 . . 118.3(2) ?
C13 O4 H4A . . 109.5 ?
C14 O6 H6 . . 109.5 ?
C17 O7 H7 . . 109.5 ?

loop_
_geom_bond_atom_site_label_1
_geom_bond_atom_site_label_2
_geom_bond_site_symmetry_2
_geom_bond_distance
_geom_bond_publ_flag
Br1 C12 . 1.896(3) ?
Br2 C6 . 1.895(3) ?
C1 C6 . 1.393(3) ?
C1 C2 . 1.398(4) ?
C1 C13 . 1.506(4) ?
C2 C3 . 1.403(3) ?
C2 C8 . 1.506(3) ?
C3 O1 . 1.366(3) ?
C3 C4 . 1.379(4) ?
C4 C5 . 1.376(4) ?
C4 H4 . 0.9300 ?
C5 C6 . 1.375(4) ?
C5 H5 . 0.9300 ?
C7 C12 . 1.394(4) ?
C7 C8 . 1.395(4) ?
C7 C14 . 1.505(4) ?
C8 C9 . 1.401(4) ?
C9 O2 . 1.362(3) ?
C9 C10 . 1.390(4) ?
C10 C11 . 1.376(4) ?
C10 H10 . 0.9300 ?
C11 C12 . 1.373(4) ?
C11 H11 . 0.9300 ?
C13 O3 . 1.212(3) ?
C13 O4 . 1.310(3) ?
C14 O5 . 1.202(3) ?
C14 O6 . 1.311(3) ?
C15 O1 . 1.438(3) ?
C15 H15A . 0.9600 ?
C15 H15B . 0.9600 ?
C15 H15C . 0.9600 ?
C16 O2 . 1.424(4) ?
C16 H16A . 0.9600 ?
C16 H16B . 0.9600 ?
C16 H16C . 0.9600 ?
C17 O7 . 1.420(4) ?
C17 C18 . 1.475(5) ?
C17 H17A . 0.9700 ?
C17 H17B . 0.9700 ?
C18 H18A . 0.9600 ?
C18 H18B . 0.9600 ?
C18 H18C . 0.9600 ?
O4 H4A . 0.8200 ?
O6 H6 . 0.8200 ?
O7 H7 . 0.8200 ?

loop_
_geom_hbond_atom_site_label_D
_geom_hbond_atom_site_label_H
_geom_hbond_atom_site_label_A
_geom_hbond_site_symmetry_A
_geom_hbond_distance_DH
_geom_hbond_distance_HA
_geom_hbond_distance_DA
_geom_hbond_angle_DHA
O4 H4A O7 . 0.82 1.79 2.594(3) 164.7
O6 H6 O3 3_766 0.82 1.89 2.711(3) 173.8
O7 H7 O5 1_455 0.82 2.07 2.879(3) 167.3
O7 H7 Br1 1_455 0.82 3.04 3.445(2) 113.2

loop_
_geom_torsion_atom_site_label_1
_geom_torsion_atom_site_label_2
_geom_torsion_atom_site_label_3
_geom_torsion_atom_site_label_4
_geom_torsion_site_symmetry_1
_geom_torsion_site_symmetry_2
_geom_torsion_site_symmetry_3
_geom_torsion_site_symmetry_4
_geom_torsion
_geom_torsion_publ_flag
C6 C1 C2 C3 . . . . -0.7(4) ?
C13 C1 C2 C3 . . . . 179.2(2) ?
C6 C1 C2 C8 . . . . -179.3(2) ?
C13 C1 C2 C8 . . . . 0.6(4) ?
C1 C2 C3 O1 . . . . -178.8(2) ?
C8 C2 C3 O1 . . . . -0.2(3) ?
C1 C2 C3 C4 . . . . 0.4(4) ?
C8 C2 C3 C4 . . . . 179.0(2) ?
O1 C3 C4 C5 . . . . 179.2(3) ?
C2 C3 C4 C5 . . . . 0.0(4) ?
C3 C4 C5 C6 . . . . -0.1(4) ?
C4 C5 C6 C1 . . . . -0.2(4) ?
C4 C5 C6 Br2 . . . . -178.3(2) ?
C2 C1 C6 C5 . . . . 0.7(4) ?
C13 C1 C6 C5 . . . . -179.2(3) ?
C2 C1 C6 Br2 . . . . 178.67(19) ?
C13 C1 C6 Br2 . . . . -1.2(3) ?
C12 C7 C8 C9 . . . . -1.3(4) ?
C14 C7 C8 C9 . . . . 177.4(2) ?
C12 C7 C8 C2 . . . . 179.7(2) ?
C14 C7 C8 C2 . . . . -1.6(4) ?
C1 C2 C8 C7 . . . . -100.4(3) ?
C3 C2 C8 C7 . . . . 81.1(3) ?
C1 C2 C8 C9 . . . . 80.6(3) ?
C3 C2 C8 C9 . . . . -97.9(3) ?
C7 C8 C9 O2 . . . . -176.9(2) ?
C2 C8 C9 O2 . . . . 2.1(4) ?
C7 C8 C9 C10 . . . . 2.6(4) ?
C2 C8 C9 C10 . . . . -178.4(2) ?
O2 C9 C10 C11 . . . . 177.7(3) ?
C8 C9 C10 C11 . . . . -1.8(4) ?
C9 C10 C11 C12 . . . . -0.3(5) ?
C10 C11 C12 C7 . . . . 1.7(4) ?
C10 C11 C12 Br1 . . . . 179.0(2) ?
C8 C7 C12 C11 . . . . -0.8(4) ?
C14 C7 C12 C11 . . . . -179.5(3) ?
C8 C7 C12 Br1 . . . . -178.13(19) ?
C14 C7 C12 Br1 . . . . 3.2(3) ?
C6 C1 C13 O3 . . . . -91.2(3) ?
C2 C1 C13 O3 . . . . 88.9(3) ?
C6 C1 C13 O4 . . . . 89.8(3) ?
C2 C1 C13 O4 . . . . -90.1(3) ?
C12 C7 C14 O5 . . . . 70.9(4) ?
C8 C7 C14 O5 . . . . -107.8(3) ?
C12 C7 C14 O6 . . . . -108.4(3) ?
C8 C7 C14 O6 . . . . 73.0(3) ?
C4 C3 O1 C15 . . . . -1.3(4) ?
C2 C3 O1 C15 . . . . 177.9(2) ?
C10 C9 O2 C16 . . . . 3.2(4) ?
C8 C9 O2 C16 . . . . -177.3(3) ?

loop_
_cod_related_entry_id
_cod_related_entry_database
_cod_related_entry_code
1 ChemSpider 30656074
